data_7107422
loop_
_publ_author_name
'Juan Alberto Sirvent'
'Francisco Foubelo'
'Miguel Yus'

_publ_section_title
;
 Diastereoselective indium-mediated allylation of N-tert-butanesulfinyl
 ketimines: easy access to asymmetric quaternary stereocenters bearing
 nitrogen atoms
;
_journal_name_full Chem.Commun.
_journal_page_first 2543
_journal_paper_doi 10.1039/c2cc17493f
_journal_volume 48
_journal_year 2012
_chemical_absolute_configuration ad
_chemical_formula_moiety 'C14 H25 N O S'
_chemical_formula_sum 'C14 H25 N O S'
_chemical_formula_weight 255.41
_chemical_name_systematic
;
?
;
_space_group_IT_number 144
_symmetry_cell_setting hexagonal
_symmetry_space_group_name_Hall 'P 31'
_symmetry_space_group_name_H-M 'P 31'
_atom_sites_solution_hydrogens mixed
_atom_sites_solution_primary direct
_atom_sites_solution_secondary difmap
_audit_creation_method SHELXL-97
_cell_angle_alpha 90.00
_cell_angle_beta 90.00
_cell_angle_gamma 120.00
_cell_formula_units_Z 3
_cell_length_a 10.2768(10)
_cell_length_b 10.2768(10)
_cell_length_c 12.750(2)
_cell_measurement_reflns_used 2014
_cell_measurement_temperature 297(1)
_cell_measurement_theta_max 19.15
_cell_measurement_theta_min 2.25
_cell_volume 1166.2(2)
_computing_cell_refinement 'Bruker SMART V5.625'
_computing_data_collection 'Bruker SMART V5.625'
_computing_data_reduction 'Bruker SAINT V6.28A'
_computing_molecular_graphics 'SHELXTL Rel. 6.12/V (Siemens, 1996)'
_computing_publication_material 'SHELX-97 (Sheldrick, 1997)'
_computing_structure_refinement 'SHELXL-97 (Sheldrick, 1997)'
_computing_structure_solution 'SHELXS-97 (Sheldrick, 1990)'
_diffrn_ambient_temperature 297(1)
_diffrn_measured_fraction_theta_full 0.994
_diffrn_measured_fraction_theta_max 0.994
_diffrn_measurement_device_type 'CCD area detector'
_diffrn_measurement_method 'phi and omega scans'
_diffrn_radiation_monochromator graphite
_diffrn_radiation_source 'fine-focus sealed tube'
_diffrn_radiation_type MoK\a
_diffrn_radiation_wavelength 0.71073
_diffrn_reflns_av_R_equivalents 0.0326
_diffrn_reflns_av_sigmaI/netI 0.0415
_diffrn_reflns_limit_h_max 12
_diffrn_reflns_limit_h_min -12
_diffrn_reflns_limit_k_max 12
_diffrn_reflns_limit_k_min -12
_diffrn_reflns_limit_l_max 15
_diffrn_reflns_limit_l_min -15
_diffrn_reflns_number 9839
_diffrn_reflns_theta_full 25.08
_diffrn_reflns_theta_max 25.08
_diffrn_reflns_theta_min 2.29
_exptl_absorpt_coefficient_mu 0.196
_exptl_absorpt_correction_T_max 0.9941
_exptl_absorpt_correction_T_min 0.7521
_exptl_absorpt_correction_type multi-scan
_exptl_absorpt_process_details 'Bruker/Siemens SADABS V2.03'
_exptl_crystal_colour colorless
_exptl_crystal_density_diffrn 1.091
_exptl_crystal_density_method 'not measured'
_exptl_crystal_description plate
_exptl_crystal_F_000 420
_exptl_crystal_size_max 0.6
_exptl_crystal_size_mid 0.06
_exptl_crystal_size_min 0.03
_refine_diff_density_max 0.149
_refine_diff_density_min -0.149
_refine_diff_density_rms 0.029
_refine_ls_abs_structure_details 'Flack H D (1983), Acta Cryst. A39, 876-881'
_refine_ls_abs_structure_Flack 0.075(3)
_refine_ls_extinction_method none
_refine_ls_goodness_of_fit_ref 1.029
_refine_ls_hydrogen_treatment mixed
_refine_ls_matrix_type full
_refine_ls_number_parameters 160
_refine_ls_number_reflns 2749
_refine_ls_number_restraints 1
_refine_ls_restrained_S_all 1.029
_refine_ls_R_factor_all 0.0648
_refine_ls_R_factor_gt 0.0467
_refine_ls_shift/su_max 0.000
_refine_ls_shift/su_mean 0.000
_refine_ls_structure_factor_coef Fsqd
_refine_ls_weighting_details 'calc w=1/[\s^2^(Fo^2^)+(0.0740P)^2^+0.0497P] where P=(Fo^2^+2Fc^2^)/3'
_refine_ls_weighting_scheme calc
_refine_ls_wR_factor_gt 0.1206
_refine_ls_wR_factor_ref 0.1328
_reflns_number_gt 2099
_reflns_number_total 2749
_reflns_threshold_expression I>2\s(I)
_cod_data_source_file c2cc17493f.txt
_cod_data_source_block p31
_cod_original_cell_volume 1166.1(3)
_cod_original_sg_symbol_H-M 'P 3(1)'
_cod_database_code 7107422

loop_
_symmetry_equiv_pos_as_xyz
'x, y, z'
'-y, x-y, z+1/3'
'-x+y, -x, z+2/3'

loop_
_atom_site_label
_atom_site_type_symbol
_atom_site_fract_x
_atom_site_fract_y
_atom_site_fract_z
_atom_site_U_iso_or_equiv
_atom_site_adp_type
_atom_site_occupancy
_atom_site_symmetry_multiplicity
_atom_site_calc_flag
_atom_site_refinement_flags
C1 C 0.6193(4) 0.5634(4) 0.4944(3) 0.0742(9) Uani 1 1 d .
C2 C 0.6028(4) 0.6742(4) 0.4276(3) 0.0886(10) Uani 1 1 d .
H2 H 0.6569 0.7000 0.3652 0.106 Uiso 1 1 calc R
C3 C 0.5237(5) 0.7401(4) 0.4438(3) 0.0929(11) Uani 1 1 d .
H3 H 0.5412 0.8164 0.3969 0.111 Uiso 1 1 calc R
C4 C 0.4111(5) 0.7109(5) 0.5257(4) 0.1041(12) Uani 1 1 d .
H4A H 0.3427 0.7434 0.5006 0.125 Uiso 1 1 calc R
H4B H 0.4615 0.7699 0.5874 0.125 Uiso 1 1 calc R
C5 C 0.3238(5) 0.5509(5) 0.5552(4) 0.1123(15) Uani 1 1 d .
H5A H 0.2956 0.4909 0.4916 0.135 Uiso 1 1 calc R
H5B H 0.2319 0.5329 0.5893 0.135 Uiso 1 1 calc R
C6 C 0.4064(6) 0.4958(5) 0.6288(3) 0.1103(15) Uani 1 1 d .
H6A H 0.3926 0.5177 0.7006 0.132 Uiso 1 1 calc R
H6B H 0.3593 0.3875 0.6222 0.132 Uiso 1 1 calc R
C7 C 0.5727(5) 0.5640(4) 0.6085(3) 0.0946(12) Uani 1 1 d .
H7A H 0.6093 0.5104 0.6506 0.113 Uiso 1 1 calc R
H7B H 0.6230 0.6672 0.6328 0.113 Uiso 1 1 calc R
C8 C 0.7873(4) 0.6029(5) 0.4879(4) 0.1181(16) Uani 1 1 d .
H8A H 0.7999 0.5309 0.5294 0.142 Uiso 1 1 calc R
H8B H 0.8108 0.5932 0.4156 0.142 Uiso 1 1 calc R
C9 C 0.8952(6) 0.7566(7) 0.5253(7) 0.171(3) Uani 1 1 d .
H9 H 0.8593 0.8227 0.5151 0.205 Uiso 1 1 calc R
C10 C 1.0058(9) 0.8115(9) 0.5616(9) 0.218(4) Uani 1 1 d .
H10A H 1.0536 0.7569 0.5758 0.261 Uiso 1 1 calc R
H10B H 1.0525 0.9131 0.5785 0.261 Uiso 1 1 calc R
N1 N 0.5264(3) 0.4077(3) 0.4560(2) 0.0656(7) Uani 1 1 d .
H1N H 0.546(4) 0.351(4) 0.483(3) 0.079 Uiso 1 1 d .
S1 S 0.50492(9) 0.37977(9) 0.32860(5) 0.0736(3) Uani 1 1 d .
O1 O 0.6363(3) 0.3803(4) 0.2793(2) 0.1079(9) Uani 1 1 d .
C11 C 0.3576(4) 0.1819(4) 0.3299(3) 0.0852(10) Uani 1 1 d .
C12 C 0.3251(8) 0.1381(7) 0.2147(4) 0.143(2) Uani 1 1 d .
H12A H 0.4148 0.1522 0.1811 0.214 Uiso 1 1 calc R
H12B H 0.2920 0.2000 0.1810 0.214 Uiso 1 1 calc R
H12C H 0.2480 0.0346 0.2093 0.214 Uiso 1 1 calc R
C13 C 0.4096(6) 0.0850(4) 0.3856(4) 0.1100(15) Uani 1 1 d .
H13A H 0.3332 -0.0188 0.3801 0.165 Uiso 1 1 calc R
H13B H 0.4280 0.1131 0.4582 0.165 Uiso 1 1 calc R
H13C H 0.5005 0.0995 0.3537 0.165 Uiso 1 1 calc R
C14 C 0.2199(5) 0.1736(5) 0.3818(6) 0.1263(18) Uani 1 1 d .
H14A H 0.2038 0.2513 0.3540 0.189 Uiso 1 1 calc R
H14B H 0.2358 0.1871 0.4562 0.189 Uiso 1 1 calc R
H14C H 0.1333 0.0773 0.3680 0.189 Uiso 1 1 calc R

loop_
_atom_site_aniso_label
_atom_site_aniso_U_11
_atom_site_aniso_U_22
_atom_site_aniso_U_33
_atom_site_aniso_U_23
_atom_site_aniso_U_13
_atom_site_aniso_U_12
C1 0.0609(18) 0.064(2) 0.091(2) -0.0075(17) -0.0036(16) 0.0266(16)
C2 0.091(2) 0.066(2) 0.098(3) 0.0099(18) 0.0155(19) 0.032(2)
C3 0.110(3) 0.068(2) 0.104(3) 0.0058(18) -0.006(2) 0.047(2)
C4 0.103(3) 0.097(3) 0.127(3) -0.012(2) -0.002(2) 0.061(2)
C5 0.084(3) 0.094(3) 0.150(4) -0.016(3) 0.027(3) 0.038(2)
C6 0.149(4) 0.099(3) 0.081(3) 0.003(2) 0.031(3) 0.060(3)
C7 0.125(3) 0.082(2) 0.079(2) -0.0189(19) -0.025(2) 0.053(2)
C8 0.076(3) 0.098(3) 0.173(5) -0.028(3) -0.012(3) 0.037(2)
C9 0.078(3) 0.133(5) 0.290(9) -0.070(5) -0.047(4) 0.044(3)
C10 0.115(5) 0.172(7) 0.338(13) -0.070(7) -0.093(7) 0.050(5)
N1 0.0706(15) 0.0620(15) 0.0672(15) 0.0075(12) 0.0087(12) 0.0354(13)
S1 0.0841(6) 0.0813(6) 0.0644(4) 0.0076(4) 0.0035(4) 0.0480(5)
O1 0.109(2) 0.145(2) 0.0815(16) 0.0113(16) 0.0297(14) 0.071(2)
C11 0.093(3) 0.077(2) 0.090(2) -0.0151(18) -0.0177(18) 0.0457(19)
C12 0.194(6) 0.137(5) 0.105(3) -0.041(3) -0.053(4) 0.088(4)
C13 0.143(4) 0.069(2) 0.125(3) -0.013(2) -0.036(3) 0.058(3)
C14 0.083(3) 0.088(3) 0.188(6) -0.024(3) -0.011(3) 0.027(2)

loop_
_atom_type_symbol
_atom_type_description
_atom_type_scat_dispersion_real
_atom_type_scat_dispersion_imag
_atom_type_scat_source
C C 0.0033 0.0016 'International Tables Vol C Tables 4.2.6.8 and 6.1.1.4'
H H 0.0000 0.0000 'International Tables Vol C Tables 4.2.6.8 and 6.1.1.4'
N N 0.0061 0.0033 'International Tables Vol C Tables 4.2.6.8 and 6.1.1.4'
O O 0.0106 0.0060 'International Tables Vol C Tables 4.2.6.8 and 6.1.1.4'
S S 0.1246 0.1234 'International Tables Vol C Tables 4.2.6.8 and 6.1.1.4'

loop_
_geom_angle_atom_site_label_1
_geom_angle_atom_site_label_2
_geom_angle_atom_site_label_3
_geom_angle
N1 C1 C2 112.1(3)
N1 C1 C7 106.5(3)
C2 C1 C7 112.5(3)
N1 C1 C8 107.2(3)
C2 C1 C8 107.5(3)
C7 C1 C8 110.9(3)
C3 C2 C1 129.7(4)
C3 C2 H2 115.1
C1 C2 H2 115.1
C2 C3 C4 129.4(4)
C2 C3 H3 115.3
C4 C3 H3 115.3
C3 C4 C5 112.6(3)
C3 C4 H4A 109.1
C5 C4 H4A 109.1
C3 C4 H4B 109.1
C5 C4 H4B 109.1
H4A C4 H4B 107.8
C4 C5 C6 115.0(4)
C4 C5 H5A 108.5
C6 C5 H5A 108.5
C4 C5 H5B 108.5
C6 C5 H5B 108.5
H5A C5 H5B 107.5
C7 C6 C5 115.2(3)
C7 C6 H6A 108.5
C5 C6 H6A 108.5
C7 C6 H6B 108.5
C5 C6 H6B 108.5
H6A C6 H6B 107.5
C6 C7 C1 116.4(3)
C6 C7 H7A 108.2
C1 C7 H7A 108.2
C6 C7 H7B 108.2
C1 C7 H7B 108.2
H7A C7 H7B 107.3
C9 C8 C1 113.6(4)
C9 C8 H8A 108.8
C1 C8 H8A 108.8
C9 C8 H8B 108.8
C1 C8 H8B 108.8
H8A C8 H8B 107.7
C10 C9 C8 136.1(8)
C10 C9 H9 111.9
C8 C9 H9 111.9
C9 C10 H10A 120.0
C9 C10 H10B 120.0
H10A C10 H10B 120.0
C1 N1 S1 118.3(2)
C1 N1 H1N 113(3)
S1 N1 H1N 111(3)
O1 S1 N1 111.99(16)
O1 S1 C11 104.67(18)
N1 S1 C11 98.57(15)
C13 C11 C12 110.7(3)
C13 C11 C14 112.4(4)
C12 C11 C14 110.0(4)
C13 C11 S1 111.4(3)
C12 C11 S1 104.8(3)
C14 C11 S1 107.2(3)
C11 C12 H12A 109.5
C11 C12 H12B 109.5
H12A C12 H12B 109.5
C11 C12 H12C 109.5
H12A C12 H12C 109.5
H12B C12 H12C 109.5
C11 C13 H13A 109.5
C11 C13 H13B 109.5
H13A C13 H13B 109.5
C11 C13 H13C 109.5
H13A C13 H13C 109.5
H13B C13 H13C 109.5
C11 C14 H14A 109.5
C11 C14 H14B 109.5
H14A C14 H14B 109.5
C11 C14 H14C 109.5
H14A C14 H14C 109.5
H14B C14 H14C 109.5

loop_
_geom_bond_atom_site_label_1
_geom_bond_atom_site_label_2
_geom_bond_distance
C1 N1 1.477(4)
C1 C2 1.498(5)
C1 C7 1.532(5)
C1 C8 1.565(5)
C2 C3 1.309(5)
C2 H2 0.9300
C3 C4 1.474(6)
C3 H3 0.9300
C4 C5 1.475(6)
C4 H4A 0.9700
C4 H4B 0.9700
C5 C6 1.550(7)
C5 H5A 0.9700
C5 H5B 0.9700
C6 C7 1.511(6)
C6 H6A 0.9700
C6 H6B 0.9700
C7 H7A 0.9700
C7 H7B 0.9700
C8 C9 1.483(7)
C8 H8A 0.9700
C8 H8B 0.9700
C9 C10 1.087(7)
C9 H9 0.9300
C10 H10A 0.9300
C10 H10B 0.9300
N1 S1 1.645(3)
N1 H1N 0.79(4)
S1 O1 1.487(3)
S1 C11 1.830(4)
C11 C13 1.521(5)
C11 C12 1.524(6)
C11 C14 1.525(6)
C12 H12A 0.9600
C12 H12B 0.9600
C12 H12C 0.9600
C13 H13A 0.9600
C13 H13B 0.9600
C13 H13C 0.9600
C14 H14A 0.9600
C14 H14B 0.9600
C14 H14C 0.9600
